data_1555706
loop_
_publ_author_name
'Tang, Yu'
'Xiong, Juan'
'Zhang, Jing-Jing'
'Wang, Wei'
'Zhang, Hai-Yan'
'Hu, Jin-Feng'

_publ_section_title
;
 Annotinolides A-C, Three Lycopodane-Derived 8,5-Lactones with Polycyclic
 Skeletons from Lycopodium annotinum.
;
_journal_issue 17
_journal_name_full 'Organic letters'
_journal_page_first 4376
_journal_page_last 4379
_journal_paper_doi 10.1021/acs.orglett.6b02132
_journal_volume 18
_journal_year 2016
_chemical_absolute_configuration rmad
_chemical_formula_moiety 'C16 H21 N O2'
_chemical_formula_sum 'C16 H21 N O2'
_chemical_formula_weight 259.34
_space_group_crystal_system orthorhombic
_space_group_IT_number 19
_space_group_name_Hall 'P 2ac 2ab'
_space_group_name_H-M_alt 'P 21 21 21'
_atom_sites_solution_hydrogens geom
_atom_sites_solution_primary direct
_audit_creation_date 2016-04-22
_audit_creation_method
;
Olex2 1.2
(compiled 2016.02.19 svn.r3266 for OlexSys, GUI svn.r5155)
;
_cell_angle_alpha 90
_cell_angle_beta 90
_cell_angle_gamma 90
_cell_formula_units_Z 4
_cell_length_a 8.73130(10)
_cell_length_b 10.04310(10)
_cell_length_c 14.6801(2)
_cell_measurement_reflns_used 5917
_cell_measurement_temperature 130
_cell_measurement_theta_max 69.20
_cell_measurement_theta_min 5.34
_cell_volume 1287.29(3)
_computing_cell_refinement 'SAINT v7.68A (Bruker, 2009)'
_computing_data_reduction 'SAINT v7.68A (Bruker, 2009)'
_computing_molecular_graphics 'Olex2 (Dolomanov et al., 2009)'
_computing_publication_material 'Olex2 (Dolomanov et al., 2009)'
_computing_structure_refinement 'ShelXL (Sheldrick, 2015)'
_computing_structure_solution 'ShelXT (Sheldrick, 2015)'
_diffrn_ambient_temperature 130
_diffrn_measured_fraction_theta_full 0.998
_diffrn_measured_fraction_theta_max 0.991
_diffrn_measurement_device_type 'Bruker APEX-II CCD'
_diffrn_measurement_method '\f and \w scans'
_diffrn_radiation_monochromator graphite
_diffrn_radiation_type CuK\a
_diffrn_radiation_wavelength 1.54178
_diffrn_reflns_av_R_equivalents 0.0269
_diffrn_reflns_av_unetI/netI 0.0212
_diffrn_reflns_Laue_measured_fraction_full 0.998
_diffrn_reflns_Laue_measured_fraction_max 0.991
_diffrn_reflns_limit_h_max 10
_diffrn_reflns_limit_h_min -10
_diffrn_reflns_limit_k_max 10
_diffrn_reflns_limit_k_min -11
_diffrn_reflns_limit_l_max 17
_diffrn_reflns_limit_l_min -17
_diffrn_reflns_number 10166
_diffrn_reflns_point_group_measured_fraction_full 0.996
_diffrn_reflns_point_group_measured_fraction_max 0.982
_diffrn_reflns_theta_full 67.679
_diffrn_reflns_theta_max 69.663
_diffrn_reflns_theta_min 5.336
_diffrn_standards_number 0
_exptl_absorpt_coefficient_mu 0.694
_exptl_absorpt_correction_T_max 0.7532
_exptl_absorpt_correction_T_min 0.6039
_exptl_absorpt_correction_type multi-scan
_exptl_absorpt_process_details
;
SADABS-2008/1 (Bruker,2008) was used for absorption correction.
wR2(int) was 0.1224 before and 0.0414 after correction.
The Ratio of minimum to maximum transmission is 0.8018.
The \l/2 correction factor is 0.0015.
;
_exptl_crystal_colour colourless
_exptl_crystal_density_diffrn 1.338
_exptl_crystal_description block
_exptl_crystal_F_000 560
_exptl_crystal_size_max 0.15
_exptl_crystal_size_mid 0.10
_exptl_crystal_size_min 0.08
_refine_diff_density_max 0.168
_refine_diff_density_min -0.264
_refine_diff_density_rms 0.052
_refine_ls_abs_structure_details
;
 Flack x determined using 949 quotients [(I+)-(I-)]/[(I+)+(I-)]
 (Parsons, Flack and Wagner, Acta Cryst. B69 (2013) 249-259).
;
_refine_ls_abs_structure_Flack 0.04(7)
_refine_ls_extinction_method none
_refine_ls_goodness_of_fit_ref 1.102
_refine_ls_hydrogen_treatment constr
_refine_ls_matrix_type full
_refine_ls_number_parameters 173
_refine_ls_number_reflns 2379
_refine_ls_number_restraints 0
_refine_ls_restrained_S_all 1.102
_refine_ls_R_factor_all 0.0351
_refine_ls_R_factor_gt 0.0347
_refine_ls_shift/su_max 0.001
_refine_ls_shift/su_mean 0.000
_refine_ls_structure_factor_coef Fsqd
_refine_ls_weighting_details 'w=1/[\s^2^(Fo^2^)+(0.0581P)^2^+0.1786P] where P=(Fo^2^+2Fc^2^)/3'
_refine_ls_weighting_scheme calc
_refine_ls_wR_factor_gt 0.0879
_refine_ls_wR_factor_ref 0.0885
_reflns_Friedel_coverage 0.699
_reflns_Friedel_fraction_full 0.993
_reflns_Friedel_fraction_max 0.969
_reflns_number_gt 2340
_reflns_number_total 2379
_reflns_threshold_expression 'I > 2\s(I)'
_cod_data_source_file ol6b02132_si_003.cif
_cod_data_source_block cu_dm16230_0m
_cod_database_code 1555706
_shelx_space_group_comment
;
The symmetry employed for this shelxl refinement is uniquely defined
by the following loop, which should always be used as a source of
symmetry information in preference to the above space-group names.
They are only intended as comments.
;
_shelx_estimated_absorpt_t_max 0.947
_shelx_estimated_absorpt_t_min 0.903
_olex2_refinement_description
;
1. Fixed Uiso
 At 1.2 times of:
  All C(H) groups, All C(H,H) groups
 At 1.5 times of:
  All C(H,H,H) groups
2.a Ternary CH refined with riding coordinates:
 C4(H4), C5(H5)
2.b Secondary CH2 refined with riding coordinates:
 C1(H1A,H1B), C2(H2A,H2B), C3(H3A,H3B), C6(H6A,H6B), C7(H7A,H7B), C9(H9A,H9B),
 C14(H14A,H14B)
2.c Aromatic/amide H refined with riding coordinates:
 C10(H10), C11(H11)
2.d Idealised Me refined as rotating group:
 C16(H16A,H16B,H16C)
;
_shelx_shelxl_version_number 2014/7
_olex2_submission_special_instructions 'No special instructions were received'

loop_
_space_group_symop_operation_xyz
'x, y, z'
'-x+1/2, -y, z+1/2'
'-x, y+1/2, -z+1/2'
'x+1/2, -y+1/2, -z'

loop_
_atom_site_label
_atom_site_type_symbol
_atom_site_fract_x
_atom_site_fract_y
_atom_site_fract_z
_atom_site_U_iso_or_equiv
_atom_site_adp_type
_atom_site_occupancy
_atom_site_site_symmetry_order
_atom_site_calc_flag
_atom_site_refinement_flags_posn
O1 O 1.02975(17) 0.58362(14) 0.90029(10) 0.0273(3) Uani 1 1 d .
O2 O 1.00563(14) 0.72069(14) 0.78546(9) 0.0228(3) Uani 1 1 d .
N1 N 0.52265(17) 0.78208(16) 0.70339(10) 0.0188(3) Uani 1 1 d .
C1 C 0.5295(2) 0.7410(2) 0.60714(12) 0.0217(4) Uani 1 1 d .
H1A H 0.4305 0.7614 0.5774 0.026 Uiso 1 1 calc R
H1B H 0.5455 0.6435 0.6039 0.026 Uiso 1 1 calc R
C2 C 0.6578(2) 0.8108(2) 0.55564(13) 0.0231(4) Uani 1 1 d .
H2A H 0.6348 0.9071 0.5515 0.028 Uiso 1 1 calc R
H2B H 0.6635 0.7749 0.4929 0.028 Uiso 1 1 calc R
C3 C 0.8128(2) 0.79155(19) 0.60292(13) 0.0209(4) Uani 1 1 d .
H3A H 0.8448 0.6971 0.5996 0.025 Uiso 1 1 calc R
H3B H 0.8922 0.8469 0.5732 0.025 Uiso 1 1 calc R
C4 C 0.7915(2) 0.83412(18) 0.70228(12) 0.0179(4) Uani 1 1 d .
H4 H 0.7479 0.9261 0.6991 0.022 Uiso 1 1 calc R
C5 C 0.9353(2) 0.84729(18) 0.75973(13) 0.0204(4) Uani 1 1 d .
H5 H 1.0122 0.8971 0.7224 0.024 Uiso 1 1 calc R
C6 C 0.9050(2) 0.9297(2) 0.84502(13) 0.0222(4) Uani 1 1 d .
H6A H 0.9042 1.0253 0.8285 0.027 Uiso 1 1 calc R
H6B H 0.9895 0.9154 0.8889 0.027 Uiso 1 1 calc R
C7 C 0.7514(2) 0.89413(19) 0.89136(12) 0.0207(4) Uani 1 1 d .
H7A H 0.7696 0.8818 0.9574 0.025 Uiso 1 1 calc R
H7B H 0.6800 0.9700 0.8841 0.025 Uiso 1 1 calc R
C8 C 0.9436(2) 0.64700(18) 0.85324(13) 0.0202(4) Uani 1 1 d .
C9 C 0.3890(2) 0.7226(2) 0.74674(14) 0.0246(4) Uani 1 1 d .
H9A H 0.3830 0.6275 0.7293 0.029 Uiso 1 1 calc R
H9B H 0.2956 0.7672 0.7237 0.029 Uiso 1 1 calc R
C10 C 0.3923(2) 0.7328(2) 0.84844(14) 0.0260(4) Uani 1 1 d .
H10 H 0.2983 0.7252 0.8806 0.031 Uiso 1 1 calc R
C11 C 0.5197(2) 0.7520(2) 0.89618(13) 0.0230(4) Uani 1 1 d .
H11 H 0.5122 0.7553 0.9607 0.028 Uiso 1 1 calc R
C12 C 0.6748(2) 0.7686(2) 0.85367(12) 0.0174(4) Uani 1 1 d .
C13 C 0.66771(19) 0.75036(17) 0.74845(13) 0.0165(4) Uani 1 1 d .
C14 C 0.7100(2) 0.60028(18) 0.76133(12) 0.0192(4) Uani 1 1 d .
H14A H 0.6204 0.5399 0.7607 0.023 Uiso 1 1 calc R
H14B H 0.7905 0.5685 0.7191 0.023 Uiso 1 1 calc R
C15 C 0.7702(2) 0.63277(18) 0.85882(13) 0.0195(4) Uani 1 1 d .
C16 C 0.7300(2) 0.5362(2) 0.93486(14) 0.0272(4) Uani 1 1 d .
H16A H 0.7848 0.4522 0.9254 0.041 Uiso 1 1 calc GR
H16B H 0.6195 0.5195 0.9346 0.041 Uiso 1 1 calc GR
H16C H 0.7600 0.5746 0.9936 0.041 Uiso 1 1 calc GR

loop_
_atom_site_aniso_label
_atom_site_aniso_U_11
_atom_site_aniso_U_22
_atom_site_aniso_U_33
_atom_site_aniso_U_23
_atom_site_aniso_U_13
_atom_site_aniso_U_12
O1 0.0239(7) 0.0275(8) 0.0305(7) 0.0005(6) -0.0061(6) 0.0060(6)
O2 0.0151(6) 0.0253(7) 0.0282(6) 0.0007(6) 0.0006(5) 0.0019(5)
N1 0.0139(7) 0.0241(8) 0.0182(7) -0.0013(6) -0.0010(6) 0.0001(6)
C1 0.0186(9) 0.0257(10) 0.0209(9) -0.0033(7) -0.0039(8) 0.0000(8)
C2 0.0243(9) 0.0274(11) 0.0176(8) -0.0013(7) -0.0005(8) -0.0001(8)
C3 0.0192(9) 0.0227(9) 0.0207(9) -0.0015(7) 0.0041(7) -0.0017(7)
C4 0.0164(9) 0.0177(8) 0.0197(9) 0.0001(7) 0.0012(7) 0.0007(7)
C5 0.0153(8) 0.0210(9) 0.0249(9) 0.0027(7) -0.0003(7) -0.0028(7)
C6 0.0222(9) 0.0209(10) 0.0234(9) -0.0002(7) -0.0036(8) -0.0046(8)
C7 0.0223(10) 0.0192(9) 0.0205(9) -0.0027(7) -0.0005(7) -0.0005(8)
C8 0.0203(9) 0.0182(9) 0.0221(9) -0.0053(7) -0.0021(8) 0.0012(8)
C9 0.0146(8) 0.0327(10) 0.0264(9) -0.0018(8) -0.0005(8) -0.0024(8)
C10 0.0167(8) 0.0345(11) 0.0268(10) -0.0002(8) 0.0057(8) -0.0008(8)
C11 0.0219(9) 0.0284(11) 0.0188(8) 0.0004(7) 0.0051(8) -0.0006(8)
C12 0.0161(8) 0.0194(9) 0.0168(8) -0.0005(7) -0.0007(7) 0.0003(7)
C13 0.0136(7) 0.0183(9) 0.0176(8) -0.0020(7) -0.0002(7) 0.0000(6)
C14 0.0176(8) 0.0181(8) 0.0219(9) -0.0021(7) -0.0010(7) -0.0011(7)
C15 0.0194(9) 0.0176(9) 0.0216(9) 0.0019(7) -0.0024(7) -0.0014(7)
C16 0.0286(10) 0.0235(10) 0.0294(10) 0.0068(8) -0.0021(9) -0.0035(8)

loop_
_atom_type_symbol
_atom_type_description
_atom_type_scat_dispersion_real
_atom_type_scat_dispersion_imag
_atom_type_scat_source
C C 0.0181 0.0091 'International Tables Vol C Tables 4.2.6.8 and 6.1.1.4'
H H 0.0000 0.0000 'International Tables Vol C Tables 4.2.6.8 and 6.1.1.4'
N N 0.0311 0.0180 'International Tables Vol C Tables 4.2.6.8 and 6.1.1.4'
O O 0.0492 0.0322 'International Tables Vol C Tables 4.2.6.8 and 6.1.1.4'

loop_
_geom_angle_atom_site_label_1
_geom_angle_atom_site_label_2
_geom_angle_atom_site_label_3
_geom_angle
C8 O2 C5 119.86(14)
C9 N1 C1 109.66(15)
C9 N1 C13 113.97(14)
C13 N1 C1 109.70(14)
N1 C1 H1A 109.2
N1 C1 H1B 109.2
N1 C1 C2 112.14(15)
H1A C1 H1B 107.9
C2 C1 H1A 109.2
C2 C1 H1B 109.2
C1 C2 H2A 109.3
C1 C2 H2B 109.3
C1 C2 C3 111.50(16)
H2A C2 H2B 108.0
C3 C2 H2A 109.3
C3 C2 H2B 109.3
C2 C3 H3A 110.4
C2 C3 H3B 110.4
H3A C3 H3B 108.6
C4 C3 C2 106.80(15)
C4 C3 H3A 110.4
C4 C3 H3B 110.4
C3 C4 H4 105.1
C5 C4 C3 116.94(15)
C5 C4 H4 105.1
C5 C4 C13 112.75(14)
C13 C4 C3 110.77(15)
C13 C4 H4 105.1
O2 C5 C4 114.53(14)
O2 C5 H5 107.1
O2 C5 C6 109.47(15)
C4 C5 H5 107.1
C4 C5 C6 111.09(15)
C6 C5 H5 107.1
C5 C6 H6A 109.0
C5 C6 H6B 109.0
C5 C6 C7 112.74(15)
H6A C6 H6B 107.8
C7 C6 H6A 109.0
C7 C6 H6B 109.0
C6 C7 H7A 108.7
C6 C7 H7B 108.7
H7A C7 H7B 107.6
C12 C7 C6 114.23(15)
C12 C7 H7A 108.7
C12 C7 H7B 108.7
O1 C8 O2 117.48(18)
O1 C8 C15 122.74(18)
O2 C8 C15 119.25(16)
N1 C9 H9A 109.0
N1 C9 H9B 109.0
N1 C9 C10 113.09(16)
H9A C9 H9B 107.8
C10 C9 H9A 109.0
C10 C9 H9B 109.0
C9 C10 H10 118.2
C11 C10 C9 123.51(18)
C11 C10 H10 118.2
C10 C11 H11 118.2
C10 C11 C12 123.53(17)
C12 C11 H11 118.2
C7 C12 C13 118.24(15)
C7 C12 C15 117.27(15)
C11 C12 C7 109.60(16)
C11 C12 C13 111.31(15)
C11 C12 C15 110.80(15)
C13 C12 C15 88.13(14)
N1 C13 C4 106.97(14)
N1 C13 C12 117.21(14)
N1 C13 C14 117.95(14)
C4 C13 C12 110.30(14)
C4 C13 C14 114.67(14)
C12 C13 C14 89.09(14)
C13 C14 H14A 113.8
C13 C14 H14B 113.8
H14A C14 H14B 111.0
C15 C14 C13 89.36(13)
C15 C14 H14A 113.8
C15 C14 H14B 113.8
C8 C15 C12 115.77(15)
C8 C15 C14 107.78(15)
C14 C15 C12 87.69(13)
C16 C15 C8 109.18(16)
C16 C15 C12 117.31(16)
C16 C15 C14 117.58(16)
C15 C16 H16A 109.5
C15 C16 H16B 109.5
C15 C16 H16C 109.5
H16A C16 H16B 109.5
H16A C16 H16C 109.5
H16B C16 H16C 109.5

loop_
_geom_bond_atom_site_label_1
_geom_bond_atom_site_label_2
_geom_bond_distance
O1 C8 1.203(2)
O2 C5 1.462(2)
O2 C8 1.353(2)
N1 C1 1.473(2)
N1 C9 1.457(2)
N1 C13 1.464(2)
C1 H1A 0.9900
C1 H1B 0.9900
C1 C2 1.523(3)
C2 H2A 0.9900
C2 H2B 0.9900
C2 C3 1.533(3)
C3 H3A 0.9900
C3 H3B 0.9900
C3 C4 1.531(2)
C4 H4 1.0000
C4 C5 1.518(2)
C4 C13 1.528(2)
C5 H5 1.0000
C5 C6 1.524(3)
C6 H6A 0.9900
C6 H6B 0.9900
C6 C7 1.546(3)
C7 H7A 0.9900
C7 H7B 0.9900
C7 C12 1.530(3)
C8 C15 1.523(3)
C9 H9A 0.9900
C9 H9B 0.9900
C9 C10 1.497(3)
C10 H10 0.9500
C10 C11 1.329(3)
C11 H11 0.9500
C11 C12 1.501(2)
C12 C13 1.557(2)
C12 C15 1.600(3)
C13 C14 1.563(2)
C14 H14A 0.9900
C14 H14B 0.9900
C14 C15 1.559(2)
C15 C16 1.520(3)
C16 H16A 0.9800
C16 H16B 0.9800
C16 H16C 0.9800

loop_
_geom_torsion_atom_site_label_1
_geom_torsion_atom_site_label_2
_geom_torsion_atom_site_label_3
_geom_torsion_atom_site_label_4
_geom_torsion
O1 C8 C15 C12 138.61(17)
O1 C8 C15 C14 -125.20(19)
O1 C8 C15 C16 3.6(3)
O2 C5 C6 C7 -84.76(18)
O2 C8 C15 C12 -50.0(2)
O2 C8 C15 C14 46.2(2)
O2 C8 C15 C16 175.00(16)
N1 C1 C2 C3 54.4(2)
N1 C9 C10 C11 -21.1(3)
N1 C13 C14 C15 -138.94(16)
C1 N1 C9 C10 166.73(17)
C1 N1 C13 C4 63.76(18)
C1 N1 C13 C12 -171.86(15)
C1 N1 C13 C14 -67.2(2)
C1 C2 C3 C4 -52.7(2)
C2 C3 C4 C5 -169.63(15)
C2 C3 C4 C13 59.34(19)
C3 C4 C5 O2 -73.1(2)
C3 C4 C5 C6 162.24(15)
C3 C4 C13 N1 -65.69(18)
C3 C4 C13 C12 165.80(15)
C3 C4 C13 C14 67.10(19)
C4 C5 C6 C7 42.7(2)
C4 C13 C14 C15 93.67(16)
C5 O2 C8 O1 -146.46(17)
C5 O2 C8 C15 41.7(2)
C5 C4 C13 N1 161.13(14)
C5 C4 C13 C12 32.6(2)
C5 C4 C13 C14 -66.1(2)
C5 C6 C7 C12 10.4(2)
C6 C7 C12 C11 -173.91(15)
C6 C7 C12 C13 -44.9(2)
C6 C7 C12 C15 58.7(2)
C7 C12 C13 N1 -100.70(19)
C7 C12 C13 C4 22.0(2)
C7 C12 C13 C14 138.04(16)
C7 C12 C15 C8 -30.3(2)
C7 C12 C15 C14 -138.96(16)
C7 C12 C15 C16 101.0(2)
C8 O2 C5 C4 -77.1(2)
C8 O2 C5 C6 48.5(2)
C9 N1 C1 C2 174.34(16)
C9 N1 C13 C4 -172.85(16)
C9 N1 C13 C12 -48.5(2)
C9 N1 C13 C14 56.2(2)
C9 C10 C11 C12 1.4(3)
C10 C11 C12 C7 128.6(2)
C10 C11 C12 C13 -4.1(3)
C10 C11 C12 C15 -100.4(2)
C11 C12 C13 N1 27.5(2)
C11 C12 C13 C4 150.18(15)
C11 C12 C13 C14 -93.77(16)
C11 C12 C15 C8 -157.14(16)
C11 C12 C15 C14 94.20(16)
C11 C12 C15 C16 -25.8(2)
C12 C13 C14 C15 -18.33(13)
C13 N1 C1 C2 -59.8(2)
C13 N1 C9 C10 43.3(2)
C13 C4 C5 O2 57.0(2)
C13 C4 C5 C6 -67.65(19)
C13 C12 C15 C8 90.74(17)
C13 C12 C15 C14 -17.92(13)
C13 C12 C15 C16 -137.97(17)
C13 C14 C15 C8 -98.53(15)
C13 C14 C15 C12 17.83(13)
C13 C14 C15 C16 137.64(17)
C15 C12 C13 N1 139.11(16)
C15 C12 C13 C4 -98.20(15)
C15 C12 C13 C14 17.85(13)
